data_1557272
loop_
_publ_author_name
'Fu, Yifan'
'Zhao, Weimin'

_publ_section_title
;
 Polyesterified Sesquiterpenoids from the Seeds of <i>Celastrus
 paniculatus</i> as Lifespan-Extending Agents for the Nematode
 <i>Caenorhabditis elegans</i>.
;
_journal_issue 2
_journal_name_full 'Journal of natural products'
_journal_page_first 505
_journal_page_last 515
_journal_paper_doi 10.1021/acs.jnatprod.9b01199
_journal_volume 83
_journal_year 2020
_chemical_absolute_configuration rmad
_chemical_formula_moiety 'C35 H40 O12'
_chemical_formula_sum 'C35 H40 O12'
_chemical_formula_weight 652.67
_space_group_crystal_system triclinic
_space_group_IT_number 1
_space_group_name_Hall 'P 1'
_space_group_name_H-M_alt 'P 1'
_atom_sites_solution_hydrogens geom
_atom_sites_solution_primary dual
_audit_creation_date 2019-02-26
_audit_creation_method
;
Olex2 1.2
(compiled 2018.05.29 svn.r3508 for OlexSys, GUI svn.r5506)
;
_cell_angle_alpha 100.1590(10)
_cell_angle_beta 99.8180(10)
_cell_angle_gamma 90.9320(10)
_cell_formula_units_Z 1
_cell_length_a 8.5050(3)
_cell_length_b 9.1711(4)
_cell_length_c 10.7701(4)
_cell_measurement_reflns_used 9605
_cell_measurement_temperature 100
_cell_measurement_theta_max 74.364
_cell_measurement_theta_min 7.045
_cell_volume 813.86(5)
_computing_cell_refinement 'SAINT V8.38A (?, 2016)'
_computing_data_reduction 'SAINT V8.38A (?, 2016)'
_computing_molecular_graphics 'Olex2 (Dolomanov et al., 2009)'
_computing_publication_material 'Olex2 (Dolomanov et al., 2009)'
_computing_structure_refinement 'ShelXL (Sheldrick, 2015)'
_computing_structure_solution 'ShelXT (Sheldrick, 2015)'
_diffrn_ambient_temperature 100.0
_diffrn_measured_fraction_theta_full 0.987
_diffrn_measured_fraction_theta_max 0.984
_diffrn_measurement_device_type 'Bruker APEX-II CCD'
_diffrn_measurement_method '\f and \w scans'
_diffrn_radiation_type CuK\a
_diffrn_radiation_wavelength 1.54178
_diffrn_reflns_av_R_equivalents 0.0471
_diffrn_reflns_av_unetI/netI 0.0473
_diffrn_reflns_Laue_measured_fraction_full 0.987
_diffrn_reflns_Laue_measured_fraction_max 0.984
_diffrn_reflns_limit_h_max 10
_diffrn_reflns_limit_h_min -10
_diffrn_reflns_limit_k_max 11
_diffrn_reflns_limit_k_min -11
_diffrn_reflns_limit_l_max 12
_diffrn_reflns_limit_l_min -13
_diffrn_reflns_number 19295
_diffrn_reflns_point_group_measured_fraction_full 0.949
_diffrn_reflns_point_group_measured_fraction_max 0.928
_diffrn_reflns_theta_full 67.679
_diffrn_reflns_theta_max 74.434
_diffrn_reflns_theta_min 7.044
_diffrn_standards_number 0
_exptl_absorpt_coefficient_mu 0.838
_exptl_absorpt_correction_T_max 0.7538
_exptl_absorpt_correction_T_min 0.6122
_exptl_absorpt_correction_type multi-scan
_exptl_absorpt_process_details
'SADABS-2016/2 (Bruker,2016/2) was used for absorption correction. wR2(int) was 0.1302 before and 0.0849 after correction. The Ratio of minimum to maximum transmission is 0.8122. The \l/2 correction factor is Not present.'
_exptl_crystal_colour colourless
_exptl_crystal_colour_primary colourless
_exptl_crystal_density_diffrn 1.332
_exptl_crystal_description block
_exptl_crystal_F_000 346
_exptl_crystal_size_max 0.19
_exptl_crystal_size_mid 0.15
_exptl_crystal_size_min 0.12
_refine_diff_density_max 0.365
_refine_diff_density_min -0.289
_refine_diff_density_rms 0.048
_refine_ls_abs_structure_details
;
 Flack x determined using 2824 quotients [(I+)-(I-)]/[(I+)+(I-)]
 (Parsons, Flack and Wagner, Acta Cryst. B69 (2013) 249-259).
;
_refine_ls_abs_structure_Flack -0.01(7)
_refine_ls_extinction_method none
_refine_ls_goodness_of_fit_ref 1.064
_refine_ls_hydrogen_treatment constr
_refine_ls_matrix_type full
_refine_ls_number_parameters 430
_refine_ls_number_reflns 6196
_refine_ls_number_restraints 3
_refine_ls_restrained_S_all 1.064
_refine_ls_R_factor_all 0.0409
_refine_ls_R_factor_gt 0.0407
_refine_ls_shift/su_max 0.000
_refine_ls_shift/su_mean 0.000
_refine_ls_structure_factor_coef Fsqd
_refine_ls_weighting_details 'w=1/[\s^2^(Fo^2^)+(0.0592P)^2^+0.2235P] where P=(Fo^2^+2Fc^2^)/3'
_refine_ls_weighting_scheme calc
_refine_ls_wR_factor_gt 0.1084
_refine_ls_wR_factor_ref 0.1087
_reflns_Friedel_coverage 0.887
_reflns_Friedel_fraction_full 0.911
_reflns_Friedel_fraction_max 0.873
_reflns_number_gt 6152
_reflns_number_total 6196
_reflns_threshold_expression 'I > 2\s(I)'
_cod_data_source_file np9b01199_si_002.cif
_cod_data_source_block 22019164_0m
_cod_depositor_comments 'Adding full bibliography for 1557272.cif.'
_cod_database_code 1557272
_shelx_shelxl_version_number 2018/3
_shelx_space_group_comment
;
The symmetry employed for this shelxl refinement is uniquely defined
by the following loop, which should always be used as a source of
symmetry information in preference to the above space-group names.
They are only intended as comments.
;
_shelx_estimated_absorpt_t_max 0.906
_shelx_estimated_absorpt_t_min 0.857
_olex2_refinement_description
;
1. Fixed Uiso
 At 1.2 times of:
  All C(H) groups, All C(H,H) groups
 At 1.5 times of:
  All C(H,H,H) groups
2.a Ternary CH refined with riding coordinates:
 C6(H6), C9(H9), C8(H8), C1(H1), C7(H7), C4(H4)
2.b Secondary CH2 refined with riding coordinates:
 C15(H15A,H15B), C2(H2A,H2B), C3(H3A,H3B)
2.c Aromatic/amide H refined with riding coordinates:
 C25(H25), C24(H24), C34(H34), C27(H27), C31(H31), C36(H36), C28(H28),
 C30(H30), C35(H35), C29(H29)
2.d Idealised Me refined as rotating group:
 C12(H12A,H12B,H12C), C13(H13A,H13B,H13C), C20(H20A,H20B,H20C), C17(H17A,H17B,
 H17C), C22(H22A,H22B,H22C), C19(H19A,H19B,H19C)
;
_olex2_submission_special_instructions 'No special instructions were received'

loop_
_space_group_symop_operation_xyz
'x, y, z'

loop_
_atom_site_label
_atom_site_type_symbol
_atom_site_fract_x
_atom_site_fract_y
_atom_site_fract_z
_atom_site_U_iso_or_equiv
_atom_site_adp_type
_atom_site_occupancy
_atom_site_site_symmetry_order
_atom_site_calc_flag
_atom_site_refinement_flags_posn
O3 O 0.6000(2) 0.14624(19) 0.39123(18) 0.0213(4) Uani 1 1 d .
O6 O 0.7074(2) 0.6191(2) 0.57116(18) 0.0231(4) Uani 1 1 d .
O7 O 0.5543(2) 0.57627(19) 0.29010(17) 0.0220(4) Uani 1 1 d .
O11 O 0.8425(2) 0.4262(2) 0.23009(19) 0.0246(4) Uani 1 1 d .
O4 O 0.3554(2) 0.5455(2) 0.46099(18) 0.0222(4) Uani 1 1 d .
O2 O 0.5381(2) 0.2424(2) 0.66084(18) 0.0234(4) Uani 1 1 d .
O9 O 0.7899(2) 0.8381(2) 0.53084(19) 0.0275(4) Uani 1 1 d .
O5 O 0.1864(2) 0.6313(2) 0.30613(19) 0.0291(4) Uani 1 1 d .
O10 O 0.7237(3) 0.9427(2) 0.1710(2) 0.0370(5) Uani 1 1 d .
O12 O 0.8498(3) 0.2383(2) 0.0657(2) 0.0379(5) Uani 1 1 d .
O8 O 0.4552(4) 0.4866(3) 0.0818(2) 0.0453(6) Uani 1 1 d .
O1 O 0.3740(4) 0.4057(3) 0.7465(3) 0.0488(7) Uani 1 1 d .
C6 C 0.5382(3) 0.3266(3) 0.5587(2) 0.0209(5) Uani 1 1 d .
H6 H 0.550603 0.435532 0.593306 0.025 Uiso 1 1 calc R
C15 C 0.7929(3) 0.5414(3) 0.4769(3) 0.0219(5) Uani 1 1 d .
H15A H 0.899068 0.517477 0.520131 0.026 Uiso 1 1 calc R
H15B H 0.809730 0.606750 0.415823 0.026 Uiso 1 1 calc R
C16 C 0.7197(3) 0.7692(3) 0.5916(3) 0.0226(5) Uani 1 1 d .
C25 C 0.2088(3) 0.6995(3) 0.6450(3) 0.0247(5) Uani 1 1 d .
H25 H 0.274179 0.618911 0.659005 0.030 Uiso 1 1 calc R
C9 C 0.5411(3) 0.4307(3) 0.3213(3) 0.0208(5) Uani 1 1 d .
H9 H 0.528531 0.358963 0.238316 0.025 Uiso 1 1 calc R
C5 C 0.6704(3) 0.2757(3) 0.4830(3) 0.0195(5) Uani 1 1 d .
C24 C 0.1792(3) 0.7258(3) 0.5251(3) 0.0245(5) Uani 1 1 d .
H24 H 0.117559 0.807948 0.508362 0.029 Uiso 1 1 calc R
C8 C 0.3858(3) 0.4145(3) 0.3741(3) 0.0213(5) Uani 1 1 d .
H8 H 0.294035 0.392726 0.300942 0.026 Uiso 1 1 calc R
C23 C 0.2377(3) 0.6334(3) 0.4182(3) 0.0232(5) Uani 1 1 d .
C10 C 0.7023(3) 0.3977(3) 0.4027(3) 0.0198(5) Uani 1 1 d .
C33 C 0.5837(3) 0.7267(3) 0.1414(3) 0.0266(6) Uani 1 1 d .
C18 C 0.8635(3) 0.3690(3) 0.1099(3) 0.0265(6) Uani 1 1 d .
C32 C 0.5217(3) 0.5851(3) 0.1643(3) 0.0274(6) Uani 1 1 d .
C1 C 0.8094(3) 0.3216(3) 0.3101(3) 0.0209(5) Uani 1 1 d .
H1 H 0.749308 0.232361 0.254314 0.025 Uiso 1 1 calc R
C7 C 0.3915(3) 0.2896(3) 0.4529(3) 0.0216(5) Uani 1 1 d .
H7 H 0.291832 0.283058 0.489591 0.026 Uiso 1 1 calc R
C4 C 0.8223(3) 0.2228(3) 0.5590(3) 0.0231(5) Uani 1 1 d .
H4 H 0.787202 0.134464 0.591791 0.028 Uiso 1 1 calc R
C34 C 0.6766(4) 0.8329(3) 0.2275(3) 0.0306(6) Uani 1 1 d .
H34 H 0.705015 0.830566 0.316344 0.037 Uiso 1 1 calc R
C12 C 0.3785(3) 0.0088(3) 0.4384(3) 0.0286(6) Uani 1 1 d .
H12A H 0.416956 -0.083562 0.395512 0.043 Uiso 1 1 calc GR
H12B H 0.261824 0.000661 0.428626 0.043 Uiso 1 1 calc GR
H12C H 0.425568 0.026692 0.529650 0.043 Uiso 1 1 calc GR
C2 C 0.9664(3) 0.2736(3) 0.3792(3) 0.0252(6) Uani 1 1 d .
H2A H 1.029835 0.361971 0.430591 0.030 Uiso 1 1 calc R
H2B H 1.029029 0.224924 0.315301 0.030 Uiso 1 1 calc R
C26 C 0.1517(3) 0.7812(3) 0.7572(3) 0.0261(6) Uani 1 1 d .
C11 C 0.4270(3) 0.1378(3) 0.3780(3) 0.0228(5) Uani 1 1 d .
C27 C 0.0826(3) 0.9193(3) 0.7589(3) 0.0295(6) Uani 1 1 d .
H27 H 0.071029 0.963837 0.684809 0.035 Uiso 1 1 calc R
C21 C 0.4508(4) 0.2959(3) 0.7503(3) 0.0285(6) Uani 1 1 d .
C31 C 0.1705(4) 0.7201(3) 0.8688(3) 0.0296(6) Uani 1 1 d .
H31 H 0.218082 0.627176 0.869554 0.036 Uiso 1 1 calc R
C3 C 0.9357(3) 0.1658(3) 0.4673(3) 0.0250(6) Uani 1 1 d .
H3A H 0.890287 0.070592 0.413724 0.030 Uiso 1 1 calc R
H3B H 1.038999 0.146156 0.518109 0.030 Uiso 1 1 calc R
C36 C 0.6557(4) 0.9039(4) 0.0439(4) 0.0370(7) Uani 1 1 d .
H36 H 0.667469 0.961312 -0.019552 0.044 Uiso 1 1 calc R
C13 C 0.3541(3) 0.1024(3) 0.2354(3) 0.0279(6) Uani 1 1 d .
H13A H 0.391128 0.178377 0.192021 0.042 Uiso 1 1 calc GR
H13B H 0.237362 0.101042 0.225295 0.042 Uiso 1 1 calc GR
H13C H 0.387188 0.005125 0.197474 0.042 Uiso 1 1 calc GR
C20 C 0.9066(4) 0.3326(3) 0.6776(3) 0.0297(6) Uani 1 1 d .
H20A H 0.984993 0.395913 0.652312 0.045 Uiso 1 1 calc GR
H20B H 0.961063 0.277483 0.741098 0.045 Uiso 1 1 calc GR
H20C H 0.827352 0.394444 0.714802 0.045 Uiso 1 1 calc GR
C28 C 0.0309(4) 0.9911(3) 0.8683(3) 0.0334(7) Uani 1 1 d .
H28 H -0.017595 1.083639 0.868147 0.040 Uiso 1 1 calc R
C17 C 0.6387(4) 0.8340(3) 0.6991(3) 0.0323(6) Uani 1 1 d .
H17A H 0.528020 0.794194 0.682377 0.048 Uiso 1 1 calc GR
H17B H 0.639800 0.942131 0.706656 0.048 Uiso 1 1 calc GR
H17C H 0.695035 0.808552 0.779096 0.048 Uiso 1 1 calc GR
C22 C 0.4577(4) 0.2018(3) 0.8511(3) 0.0322(6) Uani 1 1 d .
H22A H 0.406287 0.104032 0.812796 0.048 Uiso 1 1 calc GR
H22B H 0.401870 0.249353 0.918826 0.048 Uiso 1 1 calc GR
H22C H 0.569478 0.190308 0.887763 0.048 Uiso 1 1 calc GR
C30 C 0.1200(4) 0.7939(4) 0.9793(3) 0.0342(7) Uani 1 1 d .
H30 H 0.133968 0.751839 1.054743 0.041 Uiso 1 1 calc R
C35 C 0.5707(4) 0.7745(4) 0.0208(3) 0.0354(7) Uani 1 1 d .
H35 H 0.513356 0.724729 -0.059435 0.042 Uiso 1 1 calc R
C29 C 0.0496(4) 0.9287(4) 0.9776(3) 0.0333(6) Uani 1 1 d .
H29 H 0.013867 0.978687 1.051999 0.040 Uiso 1 1 calc R
C19 C 0.9065(5) 0.4880(4) 0.0419(3) 0.0401(8) Uani 1 1 d .
H19A H 0.809549 0.519521 -0.007578 0.060 Uiso 1 1 calc GR
H19B H 0.979593 0.449989 -0.016061 0.060 Uiso 1 1 calc GR
H19C H 0.958785 0.572798 0.104757 0.060 Uiso 1 1 calc GR

loop_
_atom_site_aniso_label
_atom_site_aniso_U_11
_atom_site_aniso_U_22
_atom_site_aniso_U_33
_atom_site_aniso_U_23
_atom_site_aniso_U_13
_atom_site_aniso_U_12
O3 0.0187(8) 0.0182(8) 0.0262(9) -0.0007(7) 0.0067(7) -0.0013(7)
O6 0.0279(9) 0.0175(8) 0.0241(10) 0.0008(7) 0.0082(8) -0.0031(7)
O7 0.0262(9) 0.0196(9) 0.0213(9) 0.0048(7) 0.0062(7) 0.0009(7)
O11 0.0286(9) 0.0228(9) 0.0246(9) 0.0031(7) 0.0127(8) -0.0014(7)
O4 0.0217(9) 0.0205(9) 0.0243(9) 0.0018(7) 0.0057(7) 0.0048(7)
O2 0.0284(9) 0.0218(9) 0.0230(9) 0.0061(7) 0.0106(7) 0.0021(7)
O9 0.0363(11) 0.0216(9) 0.0254(10) 0.0038(7) 0.0079(8) -0.0018(8)
O5 0.0317(10) 0.0292(10) 0.0272(11) 0.0070(8) 0.0047(8) 0.0050(8)
O10 0.0496(13) 0.0299(11) 0.0365(12) 0.0100(9) 0.0171(10) 0.0005(9)
O12 0.0558(14) 0.0262(11) 0.0339(11) -0.0013(9) 0.0210(10) 0.0014(10)
O8 0.0691(17) 0.0342(12) 0.0266(11) 0.0035(9) -0.0052(11) -0.0085(11)
O1 0.0730(18) 0.0462(14) 0.0403(14) 0.0196(11) 0.0319(13) 0.0339(13)
C6 0.0233(12) 0.0202(12) 0.0209(12) 0.0055(10) 0.0070(10) -0.0011(9)
C15 0.0205(11) 0.0199(12) 0.0251(13) 0.0007(10) 0.0068(10) 0.0002(9)
C16 0.0254(12) 0.0176(12) 0.0226(13) 0.0001(10) 0.0017(10) -0.0014(10)
C25 0.0206(12) 0.0220(12) 0.0322(15) 0.0039(10) 0.0077(10) -0.0012(9)
C9 0.0239(12) 0.0160(12) 0.0238(13) 0.0023(9) 0.0090(10) 0.0013(9)
C5 0.0195(11) 0.0170(11) 0.0213(12) 0.0000(9) 0.0057(9) -0.0021(9)
C24 0.0214(12) 0.0195(12) 0.0336(15) 0.0049(10) 0.0076(11) 0.0005(9)
C8 0.0219(12) 0.0195(12) 0.0222(12) 0.0008(9) 0.0066(10) 0.0016(9)
C23 0.0193(12) 0.0201(12) 0.0318(15) 0.0072(10) 0.0063(10) 0.0001(9)
C10 0.0204(11) 0.0173(11) 0.0221(12) 0.0012(9) 0.0076(10) -0.0017(9)
C33 0.0312(14) 0.0260(13) 0.0260(14) 0.0083(10) 0.0104(11) 0.0053(11)
C18 0.0288(13) 0.0270(14) 0.0250(13) 0.0007(11) 0.0123(11) 0.0018(11)
C32 0.0324(14) 0.0289(14) 0.0210(13) 0.0054(11) 0.0040(11) 0.0040(11)
C1 0.0211(12) 0.0200(12) 0.0235(13) 0.0043(10) 0.0087(10) 0.0004(9)
C7 0.0209(12) 0.0190(12) 0.0253(13) 0.0022(10) 0.0067(10) -0.0012(9)
C4 0.0225(12) 0.0207(12) 0.0265(13) 0.0041(10) 0.0060(10) 0.0003(10)
C34 0.0399(16) 0.0226(13) 0.0341(16) 0.0094(11) 0.0153(13) 0.0024(11)
C12 0.0273(14) 0.0217(13) 0.0383(16) 0.0034(11) 0.0121(12) -0.0016(10)
C2 0.0204(12) 0.0254(13) 0.0316(14) 0.0043(11) 0.0105(11) 0.0014(10)
C26 0.0240(12) 0.0233(13) 0.0306(15) 0.0001(11) 0.0088(11) -0.0036(10)
C11 0.0200(12) 0.0210(12) 0.0274(14) 0.0015(10) 0.0076(10) -0.0015(9)
C27 0.0298(14) 0.0243(14) 0.0325(15) 0.0001(11) 0.0054(12) 0.0023(11)
C21 0.0345(15) 0.0279(14) 0.0253(14) 0.0047(11) 0.0112(12) 0.0068(11)
C31 0.0309(14) 0.0262(14) 0.0320(15) 0.0024(12) 0.0095(12) 0.0000(11)
C3 0.0216(12) 0.0239(13) 0.0310(15) 0.0059(11) 0.0075(11) 0.0039(10)
C36 0.0390(16) 0.0357(16) 0.0463(19) 0.0219(14) 0.0200(14) 0.0105(13)
C13 0.0257(13) 0.0238(12) 0.0304(14) -0.0038(10) 0.0036(11) -0.0020(10)
C20 0.0287(13) 0.0315(14) 0.0275(14) 0.0050(11) 0.0018(11) -0.0003(11)
C28 0.0316(14) 0.0302(15) 0.0346(16) -0.0044(13) 0.0062(12) 0.0029(12)
C17 0.0359(15) 0.0284(15) 0.0313(16) -0.0038(12) 0.0125(13) -0.0007(12)
C22 0.0437(17) 0.0291(15) 0.0290(15) 0.0094(12) 0.0160(13) 0.0063(12)
C30 0.0342(15) 0.0343(15) 0.0345(16) 0.0044(13) 0.0099(13) -0.0034(12)
C35 0.0364(16) 0.0460(18) 0.0264(15) 0.0115(13) 0.0071(12) 0.0092(13)
C29 0.0279(14) 0.0367(16) 0.0325(15) -0.0066(12) 0.0111(12) 0.0004(12)
C19 0.059(2) 0.0342(17) 0.0318(16) 0.0059(13) 0.0218(15) -0.0008(15)

loop_
_atom_type_symbol
_atom_type_description
_atom_type_scat_dispersion_real
_atom_type_scat_dispersion_imag
_atom_type_scat_source
C C 0.0181 0.0091 'International Tables Vol C Tables 4.2.6.8 and 6.1.1.4'
H H 0.0000 0.0000 'International Tables Vol C Tables 4.2.6.8 and 6.1.1.4'
O O 0.0492 0.0322 'International Tables Vol C Tables 4.2.6.8 and 6.1.1.4'

loop_
_geom_angle_atom_site_label_1
_geom_angle_atom_site_label_2
_geom_angle_atom_site_label_3
_geom_angle
C5 O3 C11 111.68(18)
C16 O6 C15 116.7(2)
C32 O7 C9 116.6(2)
C18 O11 C1 117.0(2)
C23 O4 C8 118.0(2)
C21 O2 C6 115.8(2)
C34 O10 C36 105.4(2)
O2 C6 H6 111.1
O2 C6 C5 109.9(2)
O2 C6 C7 112.9(2)
C5 C6 H6 111.1
C7 C6 H6 111.1
C7 C6 C5 100.2(2)
O6 C15 H15A 109.2
O6 C15 H15B 109.2
O6 C15 C10 111.9(2)
H15A C15 H15B 107.9
C10 C15 H15A 109.2
C10 C15 H15B 109.2
O6 C16 C17 110.8(2)
O9 C16 O6 123.4(2)
O9 C16 C17 125.7(2)
C24 C25 H25 116.4
C24 C25 C26 127.3(3)
C26 C25 H25 116.4
O7 C9 H9 106.3
O7 C9 C8 109.4(2)
O7 C9 C10 109.14(19)
C8 C9 H9 106.3
C8 C9 C10 118.6(2)
C10 C9 H9 106.3
O3 C5 C6 104.54(19)
O3 C5 C10 106.48(19)
O3 C5 C4 105.51(19)
C6 C5 C10 108.45(19)
C6 C5 C4 116.5(2)
C4 C5 C10 114.4(2)
C25 C24 H24 118.5
C25 C24 C23 122.9(2)
C23 C24 H24 118.5
O4 C8 C9 112.8(2)
O4 C8 H8 109.1
O4 C8 C7 104.7(2)
C9 C8 H8 109.1
C7 C8 C9 112.0(2)
C7 C8 H8 109.1
O4 C23 C24 111.4(2)
O5 C23 O4 123.6(2)
O5 C23 C24 124.9(2)
C15 C10 C9 111.3(2)
C15 C10 C5 116.9(2)
C15 C10 C1 106.8(2)
C9 C10 C5 109.14(19)
C1 C10 C9 108.2(2)
C1 C10 C5 103.92(19)
C34 C33 C32 127.3(3)
C34 C33 C35 105.7(3)
C35 C33 C32 126.8(3)
O11 C18 C19 111.1(2)
O12 C18 O11 123.5(3)
O12 C18 C19 125.4(3)
O7 C32 C33 111.3(2)
O8 C32 O7 123.8(3)
O8 C32 C33 124.9(3)
O11 C1 C10 107.62(19)
O11 C1 H1 108.8
O11 C1 C2 109.5(2)
C10 C1 H1 108.8
C2 C1 C10 113.2(2)
C2 C1 H1 108.8
C6 C7 C8 106.1(2)
C6 C7 H7 111.2
C6 C7 C11 103.4(2)
C8 C7 H7 111.2
C8 C7 C11 113.4(2)
C11 C7 H7 111.2
C5 C4 H4 105.9
C3 C4 C5 109.4(2)
C3 C4 H4 105.9
C3 C4 C20 112.5(2)
C20 C4 C5 116.3(2)
C20 C4 H4 105.9
O10 C34 C33 111.4(3)
O10 C34 H34 124.3
C33 C34 H34 124.3
H12A C12 H12B 109.5
H12A C12 H12C 109.5
H12B C12 H12C 109.5
C11 C12 H12A 109.5
C11 C12 H12B 109.5
C11 C12 H12C 109.5
C1 C2 H2A 109.5
C1 C2 H2B 109.5
C1 C2 C3 110.8(2)
H2A C2 H2B 108.1
C3 C2 H2A 109.5
C3 C2 H2B 109.5
C27 C26 C25 123.1(3)
C31 C26 C25 118.4(3)
C31 C26 C27 118.5(3)
O3 C11 C7 102.76(19)
O3 C11 C12 108.6(2)
O3 C11 C13 108.8(2)
C12 C11 C7 112.3(2)
C12 C11 C13 107.3(2)
C13 C11 C7 116.7(2)
C26 C27 H27 119.8
C28 C27 C26 120.3(3)
C28 C27 H27 119.8
O2 C21 C22 111.9(2)
O1 C21 O2 123.2(3)
O1 C21 C22 124.9(3)
C26 C31 H31 119.5
C30 C31 C26 120.9(3)
C30 C31 H31 119.5
C4 C3 C2 113.7(2)
C4 C3 H3A 108.8
C4 C3 H3B 108.8
C2 C3 H3A 108.8
C2 C3 H3B 108.8
H3A C3 H3B 107.7
O10 C36 H36 124.3
C35 C36 O10 111.3(3)
C35 C36 H36 124.3
C11 C13 H13A 109.5
C11 C13 H13B 109.5
C11 C13 H13C 109.5
H13A C13 H13B 109.5
H13A C13 H13C 109.5
H13B C13 H13C 109.5
C4 C20 H20A 109.5
C4 C20 H20B 109.5
C4 C20 H20C 109.5
H20A C20 H20B 109.5
H20A C20 H20C 109.5
H20B C20 H20C 109.5
C27 C28 H28 119.8
C29 C28 C27 120.4(3)
C29 C28 H28 119.8
C16 C17 H17A 109.5
C16 C17 H17B 109.5
C16 C17 H17C 109.5
H17A C17 H17B 109.5
H17A C17 H17C 109.5
H17B C17 H17C 109.5
C21 C22 H22A 109.5
C21 C22 H22B 109.5
C21 C22 H22C 109.5
H22A C22 H22B 109.5
H22A C22 H22C 109.5
H22B C22 H22C 109.5
C31 C30 H30 120.3
C29 C30 C31 119.4(3)
C29 C30 H30 120.3
C33 C35 H35 127.0
C36 C35 C33 106.1(3)
C36 C35 H35 127.0
C28 C29 H29 119.8
C30 C29 C28 120.4(3)
C30 C29 H29 119.8
C18 C19 H19A 109.5
C18 C19 H19B 109.5
C18 C19 H19C 109.5
H19A C19 H19B 109.5
H19A C19 H19C 109.5
H19B C19 H19C 109.5

loop_
_geom_bond_atom_site_label_1
_geom_bond_atom_site_label_2
_geom_bond_distance
O3 C5 1.452(3)
O3 C11 1.453(3)
O6 C15 1.443(3)
O6 C16 1.354(3)
O7 C9 1.440(3)
O7 C32 1.353(3)
O11 C18 1.351(3)
O11 C1 1.452(3)
O4 C8 1.443(3)
O4 C23 1.366(3)
O2 C6 1.451(3)
O2 C21 1.345(4)
O9 C16 1.205(3)
O5 C23 1.208(3)
O10 C34 1.353(4)
O10 C36 1.373(4)
O12 C18 1.205(4)
O8 C32 1.206(4)
O1 C21 1.213(4)
C6 H6 1.0000
C6 C5 1.530(3)
C6 C7 1.528(4)
C15 H15A 0.9900
C15 H15B 0.9900
C15 C10 1.534(3)
C16 C17 1.487(4)
C25 H25 0.9500
C25 C24 1.338(4)
C25 C26 1.466(4)
C9 H9 1.0000
C9 C8 1.540(3)
C9 C10 1.561(4)
C5 C10 1.576(3)
C5 C4 1.540(4)
C24 H24 0.9500
C24 C23 1.468(4)
C8 H8 1.0000
C8 C7 1.537(4)
C10 C1 1.548(3)
C33 C32 1.470(4)
C33 C34 1.356(4)
C33 C35 1.430(4)
C18 C19 1.491(4)
C1 H1 1.0000
C1 C2 1.526(4)
C7 H7 1.0000
C7 C11 1.543(4)
C4 H4 1.0000
C4 C3 1.529(4)
C4 C20 1.540(4)
C34 H34 0.9500
C12 H12A 0.9800
C12 H12B 0.9800
C12 H12C 0.9800
C12 C11 1.529(4)
C2 H2A 0.9900
C2 H2B 0.9900
C2 C3 1.533(4)
C26 C27 1.403(4)
C26 C31 1.400(4)
C11 C13 1.531(4)
C27 H27 0.9500
C27 C28 1.388(4)
C21 C22 1.496(4)
C31 H31 0.9500
C31 C30 1.399(4)
C3 H3A 0.9900
C3 H3B 0.9900
C36 H36 0.9500
C36 C35 1.342(5)
C13 H13A 0.9800
C13 H13B 0.9800
C13 H13C 0.9800
C20 H20A 0.9800
C20 H20B 0.9800
C20 H20C 0.9800
C28 H28 0.9500
C28 C29 1.384(5)
C17 H17A 0.9800
C17 H17B 0.9800
C17 H17C 0.9800
C22 H22A 0.9800
C22 H22B 0.9800
C22 H22C 0.9800
C30 H30 0.9500
C30 C29 1.384(5)
C35 H35 0.9500
C29 H29 0.9500
C19 H19A 0.9800
C19 H19B 0.9800
C19 H19C 0.9800
